data_4515311
loop_
_publ_author_name
'Zhang, Jindan'
'Ouyang, Jun'
'Ye, Yingxiang'
'Li, Ziyin'
'Lin, Quanjie'
'Chen, Ting'
'Zhang, Zhangjing'
'Xiang, Shengchang'

_publ_section_title
;
 Mixed-Valence Cobalt(II/III) Metal-Organic Framework for Ammonia Sensing
 with Naked-Eye Color Switching.
;
_journal_issue 32
_journal_name_full 'ACS applied materials &amp; interfaces'
_journal_page_first 27465
_journal_page_last 27471
_journal_paper_doi 10.1021/acsami.8b07770
_journal_volume 10
_journal_year 2018
_chemical_formula_moiety '0.5(C42 H24 Co2 N26), 6(H1.5 N0.5)'
_chemical_formula_sum 'C21 H21 Co N16'
_chemical_formula_weight 556.47
_space_group_crystal_system hexagonal
_space_group_IT_number 194
_space_group_name_Hall '-P 6c 2c'
_space_group_name_H-M_alt 'P 63/m m c'
_atom_sites_solution_hydrogens difmap
_audit_creation_method SHELXL-2014/7
_cell_angle_alpha 90
_cell_angle_beta 90
_cell_angle_gamma 120
_cell_formula_units_Z 2
_cell_length_a 16.3316(7)
_cell_length_b 16.3316(7)
_cell_length_c 7.5701(3)
_cell_measurement_reflns_used 1042
_cell_measurement_temperature 150(2)
_cell_measurement_theta_max 65.2920
_cell_measurement_theta_min 5.3900
_cell_volume 1748.60(13)
_computing_structure_refinement 'SHELXL-2014/7 (Sheldrick, 2014)'
_diffrn_ambient_temperature 150(2)
_diffrn_measured_fraction_theta_full 0.995
_diffrn_measured_fraction_theta_max 0.992
_diffrn_measurement_device_type 'SuperNova, Dual, Cu at zero, Atlas'
_diffrn_radiation_type CuK\a
_diffrn_radiation_wavelength 1.54184
_diffrn_reflns_av_R_equivalents 0.1035
_diffrn_reflns_av_unetI/netI 0.0498
_diffrn_reflns_Laue_measured_fraction_full 0.995
_diffrn_reflns_Laue_measured_fraction_max 0.992
_diffrn_reflns_limit_h_max 17
_diffrn_reflns_limit_h_min -18
_diffrn_reflns_limit_k_max 20
_diffrn_reflns_limit_k_min -15
_diffrn_reflns_limit_l_max 6
_diffrn_reflns_limit_l_min -9
_diffrn_reflns_number 6370
_diffrn_reflns_point_group_measured_fraction_full 0.995
_diffrn_reflns_point_group_measured_fraction_max 0.992
_diffrn_reflns_theta_full 67.687
_diffrn_reflns_theta_max 73.812
_diffrn_reflns_theta_min 5.417
_exptl_absorpt_coefficient_mu 4.126
_exptl_crystal_density_diffrn 1.057
_exptl_crystal_description flake
_exptl_crystal_F_000 572
_refine_diff_density_max 0.525
_refine_diff_density_min -0.340
_refine_diff_density_rms 0.088
_refine_ls_extinction_method none
_refine_ls_goodness_of_fit_ref 0.987
_refine_ls_hydrogen_treatment constr
_refine_ls_matrix_type full
_refine_ls_number_parameters 51
_refine_ls_number_reflns 706
_refine_ls_number_restraints 0
_refine_ls_restrained_S_all 0.987
_refine_ls_R_factor_all 0.0847
_refine_ls_R_factor_gt 0.0679
_refine_ls_shift/su_max 0.002
_refine_ls_shift/su_mean 0.000
_refine_ls_structure_factor_coef Fsqd
_refine_ls_weighting_details 'w=1/[\s^2^(Fo^2^)+(0.1330P)^2^+3.3780P] where P=(Fo^2^+2Fc^2^)/3'
_refine_ls_weighting_scheme calc
_refine_ls_wR_factor_gt 0.2077
_refine_ls_wR_factor_ref 0.2202
_reflns_Friedel_coverage 0.000
_reflns_number_gt 557
_reflns_number_total 706
_reflns_threshold_expression 'I > 2\s(I)'
_cod_data_source_file am8b07770_si_002.cif
_cod_data_source_block FJU-56-NH3
_cod_original_cell_volume 1748.60(17)
_cod_database_code 4515311
_shelx_space_group_comment
;
The symmetry employed for this shelxl refinement is uniquely defined
by the following loop, which should always be used as a source of
symmetry information in preference to the above space-group names.
They are only intended as comments.
;
_olex2_refinement_description
;
1. Fixed Uiso
 At 1.2 times of:
  All C(H) groups, All N(H,H) groups
2. Others
 Fixed Sof: C4(0.5) H4(0.5) C3(0.5) H3(0.5) H4a(0.25)
3.a Riding coordinates:
 C4(H4), C3(H3), N4(H4a,H4b)
;
_shelx_shelxl_version_number 2014/7

loop_
_space_group_symop_operation_xyz
'x, y, z'
'x-y, x, z+1/2'
'-y, x-y, z'
'-x, -y, z+1/2'
'-x+y, -x, z'
'y, -x+y, z+1/2'
'x-y, -y, -z'
'-x, -x+y, -z'
'y, x, -z'
'-y, -x, -z+1/2'
'-x+y, y, -z+1/2'
'x, x-y, -z+1/2'
'-x, -y, -z'
'-x+y, -x, -z-1/2'
'y, -x+y, -z'
'x, y, -z-1/2'
'x-y, x, -z'
'-y, x-y, -z-1/2'
'-x+y, y, z'
'x, x-y, z'
'-y, -x, z'
'y, x, z-1/2'
'x-y, -y, z-1/2'
'-x, -x+y, z-1/2'

loop_
_atom_site_label
_atom_site_type_symbol
_atom_site_fract_x
_atom_site_fract_y
_atom_site_fract_z
_atom_site_U_iso_or_equiv
_atom_site_adp_type
_atom_site_occupancy
_atom_site_site_symmetry_order
_atom_site_calc_flag
_atom_site_refinement_flags_posn
_atom_site_refinement_flags_adp
_atom_site_refinement_flags_occupancy
Co1 Co 0.0000 0.0000 0.0000 0.0236(6) Uani 1 12 d S T P
N1 N 0.1230(3) 0.06151(15) 0.1636(5) 0.0302(10) Uani 1 2 d S T P
N3 N 0.6667 0.3333 0.2500 0.049(4) Uani 1 12 d S T P
N2 N 0.2113(3) 0.10564(16) 0.1035(6) 0.0354(11) Uani 1 2 d S T P
C5 C 0.5663(5) 0.2832(3) 0.2500 0.0366(18) Uani 1 4 d S T P
C2 C 0.3691(6) 0.1845(3) 0.2500 0.0353(17) Uani 1 4 d S T P
C1 C 0.2642(6) 0.1321(3) 0.2500 0.0338(17) Uani 1 4 d S T P
C4 C 0.5171(7) 0.3095(10) 0.155(2) 0.116(7) Uani 0.5 1 d . . .
H4 H 0.5501 0.3654 0.0835 0.139 Uiso 0.5 1 d R . .
C3 C 0.4164(7) 0.2577(10) 0.148(2) 0.104(6) Uani 0.5 1 d . . .
H3 H 0.3829 0.2766 0.0687 0.125 Uiso 0.5 1 d R . .
N4 N 0.2885(6) 0.1442(3) -0.2500 0.116(6) Uani 1 4 d S T P
H4A H 0.3257 0.2072 -0.2500 0.139 Uiso 0.5 2 d RS T P
H4B H 0.2514 0.1257 -0.1533 0.139 Uiso 1 2 d R . .

loop_
_atom_site_aniso_label
_atom_site_aniso_U_11
_atom_site_aniso_U_22
_atom_site_aniso_U_33
_atom_site_aniso_U_23
_atom_site_aniso_U_13
_atom_site_aniso_U_12
Co1 0.0227(7) 0.0227(7) 0.0255(9) 0.000 0.000 0.0113(3)
N1 0.024(2) 0.0308(16) 0.033(2) 0.0000(9) 0.0000(18) 0.0121(10)
N3 0.028(4) 0.028(4) 0.091(11) 0.000 0.000 0.0139(18)
N2 0.024(2) 0.041(2) 0.036(2) 0.0011(9) 0.0022(19) 0.0120(11)
C5 0.029(4) 0.027(3) 0.054(5) 0.000 0.000 0.014(2)
C2 0.028(4) 0.038(3) 0.037(4) 0.000 0.000 0.0139(19)
C1 0.028(4) 0.036(3) 0.035(4) 0.000 0.000 0.0138(19)
C4 0.030(5) 0.100(9) 0.183(17) 0.090(10) 0.015(7) 0.007(6)
C3 0.031(5) 0.096(9) 0.165(14) 0.071(9) -0.008(7) 0.015(6)
N4 0.030(5) 0.224(14) 0.029(4) 0.000 0.000 0.015(2)

loop_
_atom_type_symbol
_atom_type_description
_atom_type_scat_dispersion_real
_atom_type_scat_dispersion_imag
_atom_type_scat_source
C C 0.0181 0.0091 'International Tables Vol C Tables 4.2.6.8 and 6.1.1.4'
H H 0.0000 0.0000 'International Tables Vol C Tables 4.2.6.8 and 6.1.1.4'
Co Co -2.3653 3.6143 'International Tables Vol C Tables 4.2.6.8 and 6.1.1.4'
N N 0.0311 0.0180 'International Tables Vol C Tables 4.2.6.8 and 6.1.1.4'

loop_
_geom_angle_atom_site_label_1
_geom_angle_atom_site_label_2
_geom_angle_atom_site_label_3
_geom_angle
_geom_angle_site_symmetry_1
_geom_angle_site_symmetry_3
N1 Co1 N1 89.74(16) 13 15
N1 Co1 N1 89.74(16) 15 17
N1 Co1 N1 90.26(16) 13 5
N1 Co1 N1 89.74(16) 3 5
N1 Co1 N1 90.26(16) 3 17
N1 Co1 N1 90.26(16) 17 .
N1 Co1 N1 89.74(16) 13 17
N1 Co1 N1 90.26(16) 13 3
N1 Co1 N1 89.74(16) 3 .
N1 Co1 N1 90.26(16) 15 .
N1 Co1 N1 89.74(16) 5 .
N1 Co1 N1 180.0(3) 15 3
N1 Co1 N1 180.0(3) 17 5
N1 Co1 N1 90.26(16) 15 5
N1 Co1 N1 180.00(13) 13 .
N1 N1 Co1 125.45(11) 16_556 .
N1 N1 N2 110.0(3) 16_556 .
N2 N1 Co1 124.5(3) . .
C5 N3 C5 120.000(1) 3_655 14_666
C5 N3 C5 119.999(2) 14_666 .
C5 N3 C5 120.001(1) 3_655 .
N1 N2 C1 104.0(5) . .
C4 C5 N3 122.3(6) 16_556 .
C4 C5 N3 122.3(6) 20 .
C4 C5 N3 122.3(6) 12 .
C4 C5 N3 122.3(6) . .
C4 C5 C4 115.4(11) 16_556 20
C4 C5 C4 79.4(15) . 20
C4 C5 C4 67.2(16) . 16_556
C4 C5 C4 115.4(11) . 12
C4 C5 C4 67.2(16) 20 12
C4 C5 C4 79.4(15) 16_556 12
C3 C2 C1 120.9(6) 16_556 .
C3 C2 C1 120.9(6) 12 .
C3 C2 C1 120.9(6) 20 .
C3 C2 C1 120.9(6) . .
C3 C2 C3 72.7(16) 12 20
C3 C2 C3 72.7(16) 16_556 .
C3 C2 C3 118.2(11) . 12
C3 C2 C3 76.8(15) . 20
C3 C2 C3 118.2(11) 16_556 20
C3 C2 C3 76.8(15) 16_556 12
N2 C1 N2 112.0(7) 16_556 .
N2 C1 C2 124.0(3) 16_556 .
N2 C1 C2 124.0(3) . .
C5 C4 C4 50.3(8) . 20
C5 C4 C4 56.4(8) . 16_556
C5 C4 H4 118.5 . .
C5 C4 C3 122.9(11) . .
C4 C4 C4 90.002(1) 16_556 20
C4 C4 H4 124.2 16_556 .
C4 C4 H4 132.0 20 .
C3 C4 C4 89.1(9) . 20
C3 C4 C4 92.0(9) . 16_556
C3 C4 H4 118.6 . .
C2 C3 C4 120.2(10) . .
C2 C3 C3 51.6(8) . 20
C2 C3 C3 53.7(8) . 16_556
C2 C3 H3 119.6 . .
C4 C3 C3 90.9(9) . 20
C4 C3 C3 88.0(9) . 16_556
C4 C3 H3 120.3 . .
C3 C3 C3 90.000(1) 16_556 20
C3 C3 H3 127.3 20 .
C3 C3 H3 128.7 16_556 .
H4A N4 H4B 110.0 . .

loop_
_geom_bond_atom_site_label_1
_geom_bond_atom_site_label_2
_geom_bond_distance
_geom_bond_site_symmetry_2
Co1 N1 2.136(4) 13
Co1 N1 2.136(4) 17
Co1 N1 2.136(4) 3
Co1 N1 2.136(4) .
Co1 N1 2.136(4) 5
Co1 N1 2.136(4) 15
N1 N1 1.308(8) 16_556
N1 N2 1.329(6) .
N3 C5 1.419(8) 3_655
N3 C5 1.419(8) 14_666
N3 C5 1.419(8) .
N2 C1 1.338(6) .
C5 C4 1.304(14) .
C5 C4 1.304(14) 16_556
C5 C4 1.304(14) 20
C5 C4 1.304(14) 12
C2 C1 1.484(11) .
C2 C3 1.303(13) 16_556
C2 C3 1.303(13) 20
C2 C3 1.303(13) 12
C2 C3 1.303(13) .
C1 N2 1.338(6) 16_556
C4 C4 1.66(3) 20
C4 C4 1.44(3) 16_556
C4 H4 0.9599 .
C4 C3 1.425(14) .
C3 C3 1.54(3) 16_556
C3 C3 1.62(3) 20
C3 H3 0.9602 .
N4 H4A 0.8959 .
N4 H4B 0.9001 .

loop_
_geom_torsion_atom_site_label_1
_geom_torsion_atom_site_label_2
_geom_torsion_atom_site_label_3
_geom_torsion_atom_site_label_4
_geom_torsion
_geom_torsion_site_symmetry_1
_geom_torsion_site_symmetry_4
Co1 N1 N2 C1 180.000(0) . .
N1 N1 N2 C1 0.000(1) 16_556 .
N1 N2 C1 N2 0.004(2) . 16_556
N1 N2 C1 C2 180.000(1) . .
N3 C5 C4 C4 121.7(10) . 20
N3 C5 C4 C4 -114.9(8) . 16_556
N3 C5 C4 C3 177.5(13) . .
C5 N3 C5 C4 139.1(10) 14_666 20
C5 N3 C5 C4 -40.9(10) 3_655 20
C5 N3 C5 C4 40.9(10) 14_666 .
C5 N3 C5 C4 139.1(10) 3_655 16_556
C5 N3 C5 C4 40.9(10) 3_655 12
C5 N3 C5 C4 -139.1(10) 3_655 .
C5 N3 C5 C4 -40.9(10) 14_666 16_556
C5 N3 C5 C4 -139.1(10) 14_666 12
C5 C4 C3 C2 5(3) . .
C5 C4 C3 C3 50.4(15) . 16_556
C5 C4 C3 C3 -39.5(16) . 20
C1 C2 C3 C4 177.6(12) . .
C1 C2 C3 C3 -118.3(9) . 20
C1 C2 C3 C3 116.1(8) . 16_556
C4 C5 C4 C4 -123.5(7) 16_556 20
C4 C5 C4 C4 65.1(8) 12 16_556
C4 C5 C4 C4 -58.3(10) 12 20
C4 C5 C4 C4 123.5(7) 20 16_556
C4 C5 C4 C3 56(2) 20 .
C4 C5 C4 C3 -67.7(19) 16_556 .
C4 C5 C4 C3 -2.5(13) 12 .
C4 C4 C3 C2 -45.1(15) 16_556 .
C4 C4 C3 C2 44.9(14) 20 .
C4 C4 C3 C3 0.000(0) 20 20
C4 C4 C3 C3 89.97(4) 20 16_556
C4 C4 C3 C3 -0.002(1) 16_556 16_556
C4 C4 C3 C3 -89.97(4) 16_556 20
C3 C2 C1 N2 -133.7(10) 12 .
C3 C2 C1 N2 133.7(10) 20 16_556
C3 C2 C1 N2 -46.3(10) 20 .
C3 C2 C1 N2 46.3(10) 12 16_556
C3 C2 C1 N2 133.7(10) 16_556 .
C3 C2 C1 N2 46.3(10) . .
C3 C2 C1 N2 -46.3(10) 16_556 16_556
C3 C2 C1 N2 -133.7(10) . 16_556
C3 C2 C3 C4 -2.4(12) 12 .
C3 C2 C3 C4 -64.2(19) 20 .
C3 C2 C3 C4 61.5(18) 16_556 .
C3 C2 C3 C3 61.7(9) 12 20
C3 C2 C3 C3 125.6(8) 16_556 20
C3 C2 C3 C3 -125.6(8) 20 16_556
C3 C2 C3 C3 -63.9(8) 12 16_556
